data_4127506
loop_
_publ_author_name
'Wang, Zhong-Xia'
'Zhang, Yi'
'Tang, Yuan-Yuan'
'Li, Peng-Fei'
'Xiong, Ren-Gen'

_publ_section_title
;
 Fluoridation Achieved Antiperovskite Molecular Ferroelectric in
 [(CH<sub>3</sub>)<sub>2</sub>(F-CH<sub>2</sub>CH<sub>2</sub>)NH]<sub>3</sub>(CdCl<sub>3</sub>)(CdCl<sub>4</sub>).
;
_journal_issue 10
_journal_name_full 'Journal of the American Chemical Society'
_journal_page_first 4372
_journal_page_last 4378
_journal_paper_doi 10.1021/jacs.8b13109
_journal_volume 141
_journal_year 2019
_chemical_formula_moiety 'Cd Cl3, C4 H12 N'
_chemical_formula_sum 'C4 H12 Cd Cl3 N'
_chemical_formula_weight 292.91
_space_group_crystal_system monoclinic
_space_group_IT_number 14
_space_group_name_Hall '-P 2ybc'
_space_group_name_H-M_alt 'P 1 21/c 1'
_symmetry_space_group_name_Hall '-P 2ybc'
_symmetry_space_group_name_H-M 'P 1 21/c 1'
_atom_sites_solution_hydrogens difmap
_audit_creation_method SHELXL-2014/7
_cell_angle_alpha 90
_cell_angle_beta 118.749(4)
_cell_angle_gamma 90
_cell_formula_units_Z 4
_cell_length_a 6.7388(3)
_cell_length_b 15.1099(7)
_cell_length_c 10.4269(7)
_cell_measurement_reflns_used 3658
_cell_measurement_temperature 93(2)
_cell_measurement_theta_max 31.4620
_cell_measurement_theta_min 2.5980
_cell_volume 930.82(9)
_computing_cell_refinement 'CrysAlisPro 1.171.40.14e (Rigaku OD, 2018)'
_computing_data_collection 'CrysAlisPro 1.171.40.14e (Rigaku OD, 2018)'
_computing_data_reduction 'CrysAlisPro 1.171.40.14e (Rigaku OD, 2018)'
_computing_molecular_graphics 'Bruker SHELXTL'
_computing_publication_material 'Bruker SHELXTL'
_computing_structure_refinement 'SHELXL-2014/7 (Sheldrick, 2014)'
_diffrn_ambient_temperature 93(2)
_diffrn_measured_fraction_theta_full 0.981
_diffrn_measured_fraction_theta_max 0.815
_diffrn_measurement_device_type 'XtaLAB Synergy R, DW system, HyPix'
_diffrn_measurement_method \w
_diffrn_radiation_type MoK\a
_diffrn_radiation_wavelength 0.71073
_diffrn_reflns_av_R_equivalents 0.0325
_diffrn_reflns_av_unetI/netI 0.0404
_diffrn_reflns_Laue_measured_fraction_full 0.981
_diffrn_reflns_Laue_measured_fraction_max 0.815
_diffrn_reflns_limit_h_max 6
_diffrn_reflns_limit_h_min -9
_diffrn_reflns_limit_k_max 21
_diffrn_reflns_limit_k_min -18
_diffrn_reflns_limit_l_max 13
_diffrn_reflns_limit_l_min -9
_diffrn_reflns_number 7890
_diffrn_reflns_point_group_measured_fraction_full 0.981
_diffrn_reflns_point_group_measured_fraction_max 0.815
_diffrn_reflns_theta_full 25.242
_diffrn_reflns_theta_max 31.489
_diffrn_reflns_theta_min 2.604
_diffrn_source 'Rotating-anode X-ray tube'
_exptl_absorpt_coefficient_mu 3.131
_exptl_absorpt_correction_T_max 0.535
_exptl_absorpt_correction_T_min 0.476
_exptl_absorpt_correction_type multi-scan
_exptl_absorpt_process_details 'CrysAlisPro 1.171.40.14e (Rigaku OD, 2018)'
_exptl_crystal_colour colourless
_exptl_crystal_density_diffrn 2.090
_exptl_crystal_density_method 'not measured'
_exptl_crystal_description rodlike
_exptl_crystal_F_000 568
_exptl_crystal_size_max 0.3
_exptl_crystal_size_mid 0.2
_exptl_crystal_size_min 0.2
_refine_diff_density_max 3.583
_refine_diff_density_min -1.411
_refine_diff_density_rms 0.284
_refine_ls_extinction_method none
_refine_ls_goodness_of_fit_ref 1.018
_refine_ls_hydrogen_treatment constr
_refine_ls_matrix_type full
_refine_ls_number_parameters 85
_refine_ls_number_reflns 2517
_refine_ls_number_restraints 0
_refine_ls_restrained_S_all 1.018
_refine_ls_R_factor_all 0.0852
_refine_ls_R_factor_gt 0.0683
_refine_ls_shift/su_max 0.000
_refine_ls_shift/su_mean 0.000
_refine_ls_structure_factor_coef Fsqd
_refine_ls_weighting_details 'w=1/[\s^2^(Fo^2^)+56.7716P] where P=(Fo^2^+2Fc^2^)/3'
_refine_ls_weighting_scheme calc
_refine_ls_wR_factor_gt 0.1604
_refine_ls_wR_factor_ref 0.1678
_reflns_Friedel_coverage 0.000
_reflns_number_gt 1925
_reflns_number_total 2517
_reflns_threshold_expression 'I > 2\s(I)'
_cod_data_source_file ja8b13109_si_002.cif
_cod_data_source_block (Me)2NEt_93K
_cod_depositor_comments
;
The following automatic conversions were performed:

'_exptl_absorpt_correction_type' value 'Multi-scan' changed to
'multi-scan' according to
/home/data/users/saulius/crontab/automatic-downloads/current/ACS/lib/dictionaries/cif_core.dic
dictionary named 'cif_core.dic' version 2.4.2 from 2011-04-26.

Automatic conversion script
Id: cif_fix_values 4973 2017-02-22 13:04:09Z antanas 
;
_cod_database_code 4127506
_shelx_shelxl_version_number 2014/7
_shelx_space_group_comment
;
The symmetry employed for this shelxl refinement is uniquely defined
by the following loop, which should always be used as a source of
symmetry information in preference to the above space-group names.
They are only intended as comments.
;

loop_
_space_group_symop_operation_xyz
'x, y, z'
'-x, y+1/2, -z+1/2'
'-x, -y, -z'
'x, -y-1/2, z-1/2'

loop_
_atom_site_label
_atom_site_type_symbol
_atom_site_fract_x
_atom_site_fract_y
_atom_site_fract_z
_atom_site_U_iso_or_equiv
_atom_site_adp_type
_atom_site_occupancy
_atom_site_site_symmetry_order
_atom_site_calc_flag
_atom_site_refinement_flags_posn
_atom_site_refinement_flags_adp
_atom_site_refinement_flags_occupancy
Cd1 Cd 1.0000 1.0000 0.5000 0.01261(13) Uani 1 2 d S . P
Cd2 Cd 0.5000 1.0000 0.5000 0.01259(13) Uani 1 2 d S . P
Cl1 Cl 0.6527(3) 1.10206(11) 0.35829(16) 0.0167(3) Uani 1 1 d . . .
Cl2 Cl 0.9175(2) 1.02521(10) 0.72313(16) 0.0138(3) Uani 1 1 d . . .
Cl3 Cl 0.6956(3) 0.87346(11) 0.43604(17) 0.0166(3) Uani 1 1 d . . .
N1 N 0.8876(12) 0.1590(5) 0.1042(8) 0.0304(19) Uani 1 1 d . . .
H1D H 0.8977 0.1122 0.1604 0.036 Uiso 1 1 d R U .
C1 C 1.0758(15) 0.1534(6) 0.0722(10) 0.036(2) Uani 1 1 d . . .
H1A H 1.2167 0.1613 0.1605 0.054 Uiso 1 1 d R U .
H1B H 1.0742 0.0965 0.0309 0.054 Uiso 1 1 d R U .
H1C H 1.0595 0.1989 0.0035 0.054 Uiso 1 1 d R U .
C2 C 0.8990(18) 0.2390(6) 0.1864(9) 0.042(2) Uani 1 1 d . . .
H2A H 1.0372 0.2389 0.2778 0.063 Uiso 1 1 d R U .
H2B H 0.8953 0.2900 0.1305 0.063 Uiso 1 1 d R U .
H2C H 0.7724 0.2407 0.2047 0.063 Uiso 1 1 d R U .
C4 C 0.475(2) 0.1354(15) -0.0347(12) 0.100(7) Uani 1 1 d . . .
H4A H 0.3472 0.1269 -0.1301 0.149 Uiso 1 1 d R U .
H4B H 0.4882 0.0855 0.0261 0.149 Uiso 1 1 d R U .
H4C H 0.4528 0.1882 0.0082 0.149 Uiso 1 1 d R U .
C3 C 0.6776(17) 0.1452(7) -0.0449(12) 0.046(3) Uani 1 1 d . . .
H3A H 0.6978 0.0927 -0.0893 0.055 Uiso 1 1 d R U .
H3B H 0.6628 0.1945 -0.1070 0.055 Uiso 1 1 d R U .

loop_
_atom_site_aniso_label
_atom_site_aniso_U_11
_atom_site_aniso_U_22
_atom_site_aniso_U_33
_atom_site_aniso_U_23
_atom_site_aniso_U_13
_atom_site_aniso_U_12
Cd1 0.0135(2) 0.0124(3) 0.0138(2) 0.0015(2) 0.00804(16) 0.0008(2)
Cd2 0.0126(2) 0.0123(3) 0.0141(2) 0.0011(2) 0.00739(16) 0.0009(2)
Cl1 0.0178(6) 0.0165(7) 0.0159(6) 0.0048(5) 0.0082(4) 0.0026(5)
Cl2 0.0156(5) 0.0135(6) 0.0122(5) 0.0003(5) 0.0067(4) 0.0004(5)
Cl3 0.0174(5) 0.0131(6) 0.0215(6) -0.0027(5) 0.0112(4) -0.0010(5)
N1 0.029(3) 0.014(3) 0.033(3) 0.005(3) 0.004(3) -0.004(2)
C1 0.048(4) 0.026(4) 0.044(4) 0.005(3) 0.029(3) 0.003(3)
C2 0.082(5) 0.022(4) 0.041(3) 0.003(3) 0.045(3) 0.011(4)
C4 0.065(7) 0.200(19) 0.018(5) 0.001(8) 0.008(5) -0.041(10)
C3 0.037(5) 0.038(5) 0.043(5) -0.001(4) 0.002(4) -0.005(4)

loop_
_atom_type_symbol
_atom_type_description
_atom_type_scat_dispersion_real
_atom_type_scat_dispersion_imag
_atom_type_scat_source
C C 0.0033 0.0016 'International Tables Vol C Tables 4.2.6.8 and 6.1.1.4'
H H 0.0000 0.0000 'International Tables Vol C Tables 4.2.6.8 and 6.1.1.4'
Cd Cd -0.8075 1.2024 'International Tables Vol C Tables 4.2.6.8 and 6.1.1.4'
Cl Cl 0.1484 0.1585 'International Tables Vol C Tables 4.2.6.8 and 6.1.1.4'
N N 0.0061 0.0033 'International Tables Vol C Tables 4.2.6.8 and 6.1.1.4'

loop_
_geom_angle_atom_site_label_1
_geom_angle_atom_site_label_2
_geom_angle_atom_site_label_3
_geom_angle
_geom_angle_site_symmetry_1
_geom_angle_site_symmetry_3
Cl1 Cd1 Cl1 180.0 . 3_776
Cl1 Cd1 Cl3 84.73(5) . .
Cl1 Cd1 Cl3 95.27(5) 3_776 .
Cl1 Cd1 Cl3 95.27(5) . 3_776
Cl1 Cd1 Cl3 84.73(5) 3_776 3_776
Cl3 Cd1 Cl3 180.00(5) . 3_776
Cl1 Cd1 Cl2 95.60(5) . 3_776
Cl1 Cd1 Cl2 84.40(5) 3_776 3_776
Cl3 Cd1 Cl2 97.97(5) . 3_776
Cl3 Cd1 Cl2 82.03(5) 3_776 3_776
Cl1 Cd1 Cl2 84.40(5) . .
Cl1 Cd1 Cl2 95.60(5) 3_776 .
Cl3 Cd1 Cl2 82.03(5) . .
Cl3 Cd1 Cl2 97.97(5) 3_776 .
Cl2 Cd1 Cl2 180.000(16) 3_776 .
Cl1 Cd1 Cd2 51.02(4) . .
Cl1 Cd1 Cd2 128.98(4) 3_776 .
Cl3 Cd1 Cd2 49.12(4) . .
Cl3 Cd1 Cd2 130.88(4) 3_776 .
Cl2 Cd1 Cd2 128.91(3) 3_776 .
Cl2 Cd1 Cd2 51.09(3) . .
Cl1 Cd1 Cd2 128.98(4) . 1_655
Cl1 Cd1 Cd2 51.02(4) 3_776 1_655
Cl3 Cd1 Cd2 130.88(4) . 1_655
Cl3 Cd1 Cd2 49.12(4) 3_776 1_655
Cl2 Cd1 Cd2 51.09(3) 3_776 1_655
Cl2 Cd1 Cd2 128.91(3) . 1_655
Cd2 Cd1 Cd2 180.0 . 1_655
Cl3 Cd2 Cl3 180.0 . 3_676
Cl3 Cd2 Cl1 95.50(5) . 3_676
Cl3 Cd2 Cl1 84.50(5) 3_676 3_676
Cl3 Cd2 Cl1 84.50(5) . .
Cl3 Cd2 Cl1 95.50(5) 3_676 .
Cl1 Cd2 Cl1 180.0 3_676 .
Cl3 Cd2 Cl2 82.90(5) . .
Cl3 Cd2 Cl2 97.10(5) 3_676 .
Cl1 Cd2 Cl2 97.19(5) 3_676 .
Cl1 Cd2 Cl2 82.81(5) . .
Cl3 Cd2 Cl2 97.10(5) . 3_676
Cl3 Cd2 Cl2 82.90(5) 3_676 3_676
Cl1 Cd2 Cl2 82.81(5) 3_676 3_676
Cl1 Cd2 Cl2 97.19(5) . 3_676
Cl2 Cd2 Cl2 180.0 . 3_676
Cl3 Cd2 Cd1 50.66(4) . .
Cl3 Cd2 Cd1 129.34(4) 3_676 .
Cl1 Cd2 Cd1 130.82(3) 3_676 .
Cl1 Cd2 Cd1 49.18(3) . .
Cl2 Cd2 Cd1 50.77(4) . .
Cl2 Cd2 Cd1 129.23(4) 3_676 .
Cl3 Cd2 Cd1 129.34(4) . 1_455
Cl3 Cd2 Cd1 50.66(4) 3_676 1_455
Cl1 Cd2 Cd1 49.18(3) 3_676 1_455
Cl1 Cd2 Cd1 130.82(3) . 1_455
Cl2 Cd2 Cd1 129.23(4) . 1_455
Cl2 Cd2 Cd1 50.77(4) 3_676 1_455
Cd1 Cd2 Cd1 180.0 . 1_455
Cd1 Cl1 Cd2 79.80(4) . .
Cd1 Cl2 Cd2 78.14(4) . .
Cd2 Cl3 Cd1 80.22(5) . .
C1 N1 C2 112.1(7) . .
C1 N1 C3 103.9(8) . .
C2 N1 C3 118.1(7) . .
C1 N1 H1D 107.5 . .
C2 N1 H1D 107.5 . .
C3 N1 H1D 107.3 . .
N1 C1 H1A 109.9 . .
N1 C1 H1B 109.3 . .
H1A C1 H1B 109.5 . .
N1 C1 H1C 109.2 . .
H1A C1 H1C 109.5 . .
H1B C1 H1C 109.5 . .
N1 C2 H2A 109.5 . .
N1 C2 H2B 109.2 . .
H2A C2 H2B 109.5 . .
N1 C2 H2C 109.7 . .
H2A C2 H2C 109.5 . .
H2B C2 H2C 109.5 . .
C3 C4 H4A 110.3 . .
C3 C4 H4B 109.8 . .
H4A C4 H4B 109.5 . .
C3 C4 H4C 108.3 . .
H4A C4 H4C 109.5 . .
H4B C4 H4C 109.5 . .
C4 C3 N1 112.8(10) . .
C4 C3 H3A 108.2 . .
N1 C3 H3A 109.0 . .
C4 C3 H3B 109.7 . .
N1 C3 H3B 108.9 . .
H3A C3 H3B 108.0 . .

loop_
_geom_bond_atom_site_label_1
_geom_bond_atom_site_label_2
_geom_bond_distance
_geom_bond_site_symmetry_2
Cd1 Cl1 2.5907(15) .
Cd1 Cl1 2.5907(15) 3_776
Cd1 Cl3 2.6444(16) .
Cd1 Cl3 2.6444(16) 3_776
Cd1 Cl2 2.6668(17) 3_776
Cd1 Cl2 2.6668(17) .
Cd1 Cd2 3.36940(16) .
Cd1 Cd2 3.36940(14) 1_655
Cd2 Cl3 2.5852(17) .
Cd2 Cl3 2.5852(17) 3_676
Cd2 Cl1 2.6614(18) 3_676
Cd2 Cl1 2.6614(18) .
Cd2 Cl2 2.6789(14) .
Cd2 Cl2 2.6789(14) 3_676
Cd2 Cd1 3.36940(15) 1_455
N1 C1 1.461(13) .
N1 C2 1.462(11) .
N1 C3 1.532(11) .
N1 H1D 0.9001 .
C1 H1A 0.9600 .
C1 H1B 0.9600 .
C1 H1C 0.9599 .
C2 H2A 0.9600 .
C2 H2B 0.9601 .
C2 H2C 0.9599 .
C4 C3 1.43(2) .
C4 H4A 0.9600 .
C4 H4B 0.9600 .
C4 H4C 0.9599 .
C3 H3A 0.9600 .
C3 H3B 0.9600 .
